data_7222853
loop_
_publ_author_name
'Krebs, B.'
'Mueller, A.'
'Kindler, E.'

_publ_section_title
;
 Kristallstruktur von Cs2 Mo O S3
;
_journal_name_full
;
Zeitschrift fuer Naturforschung, Teil B. Anorganische Chemie, Organische 
Chemie (2,1947-32,1977)
;
_journal_page_first 222
_journal_page_last 222
_journal_volume 25
_journal_year 1970
_chemical_formula_sum 'Cs2 Mo O S3'
_chemical_name_systematic 'Cs2 (Mo O S3)'
_space_group_IT_number 62
_symmetry_space_group_name_Hall '-P 2ac 2n'
_symmetry_space_group_name_H-M 'P n m a'
_cell_angle_alpha 90
_cell_angle_beta 90
_cell_angle_gamma 90
_cell_formula_units_Z 4
_cell_length_a 9.771
_cell_length_b 7.242
_cell_length_c 12.223
_cell_volume 864.919
_citation_journal_id_ASTM ZENBAX
_cod_data_source_file Krebs_ZENBAX_1970_656.cif
_cod_data_source_block Cs2Mo1O1S3
_cod_original_cell_volume 864.9188
_cod_original_formula_sum 'Cs2 Mo1 O1 S3'
_cod_database_code 7222853

loop_
_symmetry_equiv_pos_as_xyz
x,y,z
-x+1/2,-y,z+1/2
x+1/2,-y+1/2,-z+1/2
-x,y+1/2,-z
-x,-y,-z
x-1/2,y,-z-1/2
-x-1/2,y-1/2,z-1/2
x,-y-1/2,z

loop_
_atom_site_label
_atom_site_type_symbol
_atom_site_fract_x
_atom_site_fract_y
_atom_site_fract_z
_atom_site_occupancy
_atom_site_U_iso_or_equiv
S2 S-2 0.0283 0.25 0.0951 1 0.0
Cs2 Cs+1 -0.0438 0.25 0.8097 1 0.0
Cs1 Cs+1 0.1693 0.25 0.3736 1 0.0
O1 O-2 0.2562 0.25 -0.0958 1 0.0
S1 S-2 0.3422 0.0057 0.1179 1 0.0
Mo1 Mo+6 0.2438 0.25 0.0499 1 0.0
